data_4081187
loop_
_publ_author_name
'Go, Min Jeong'
'Lee, Kang Mun'
'Oh, Chang Hwa'
'Kang, Yi Young'
'Kim, So Han'
'Park, Hyoung Ryun'
'Kim, Youngjo'
'Lee, Junseong'

_publ_section_title
;
 New Titanium Catalysts Containing Tetrazole for Cycloaddition of CO2to
 Epoxides
;
_journal_issue 15
_journal_name_full Organometallics
_journal_page_first 4452
_journal_paper_doi 10.1021/om400605k
_journal_volume 32
_journal_year 2013
_chemical_formula_sum 'C18 H22 Cl2 N4 O2.5 Ti'
_chemical_formula_weight 453.20
_chemical_name_systematic
; 
 ? 
;
_space_group_IT_number 15
_symmetry_cell_setting monoclinic
_symmetry_space_group_name_Hall '-C 2yc'
_symmetry_space_group_name_H-M 'C 1 2/c 1'
_atom_sites_solution_hydrogens geom
_atom_sites_solution_primary direct
_atom_sites_solution_secondary difmap
_audit_creation_method SHELXL-97
_cell_angle_alpha 90.00
_cell_angle_beta 114.630(3)
_cell_angle_gamma 90.00
_cell_formula_units_Z 8
_cell_length_a 21.2109(12)
_cell_length_b 9.3590(5)
_cell_length_c 22.8087(18)
_cell_measurement_temperature 296(2)
_cell_volume 4115.9(5)
_computing_structure_refinement 'SHELXL-97 (Sheldrick, 1997)'
_computing_structure_solution 'SHELXS-97 (Sheldrick, 1990)'
_diffrn_ambient_temperature 296(2)
_diffrn_measured_fraction_theta_full 0.989
_diffrn_measured_fraction_theta_max 0.989
_diffrn_radiation_monochromator graphite
_diffrn_radiation_source 'fine-focus sealed tube'
_diffrn_radiation_type MoK\a
_diffrn_radiation_wavelength 0.71073
_diffrn_reflns_av_R_equivalents 0.0558
_diffrn_reflns_av_sigmaI/netI 0.0650
_diffrn_reflns_limit_h_max 23
_diffrn_reflns_limit_h_min -23
_diffrn_reflns_limit_k_max 9
_diffrn_reflns_limit_k_min -10
_diffrn_reflns_limit_l_max 25
_diffrn_reflns_limit_l_min -23
_diffrn_reflns_number 8730
_diffrn_reflns_theta_full 23.35
_diffrn_reflns_theta_max 23.35
_diffrn_reflns_theta_min 2.11
_exptl_absorpt_coefficient_mu 0.699
_exptl_absorpt_correction_T_max 0.95
_exptl_absorpt_correction_T_min 0.90
_exptl_absorpt_correction_type empirical
_exptl_absorpt_process_details SADABS
_exptl_crystal_density_diffrn 1.463
_exptl_crystal_density_method 'not measured'
_exptl_crystal_F_000 1872
_exptl_crystal_size_max 0.15
_exptl_crystal_size_mid 0.12
_exptl_crystal_size_min 0.10
_refine_diff_density_max 1.210
_refine_diff_density_min -0.774
_refine_diff_density_rms 0.078
_refine_ls_extinction_method none
_refine_ls_goodness_of_fit_ref 1.093
_refine_ls_hydrogen_treatment mixed
_refine_ls_matrix_type full
_refine_ls_number_parameters 289
_refine_ls_number_reflns 2959
_refine_ls_number_restraints 6
_refine_ls_restrained_S_all 1.093
_refine_ls_R_factor_all 0.1010
_refine_ls_R_factor_gt 0.0663
_refine_ls_shift/su_max 0.000
_refine_ls_shift/su_mean 0.000
_refine_ls_structure_factor_coef Fsqd
_refine_ls_weighting_details 'calc w=1/[\s^2^(Fo^2^)+(0.0604P)^2^+17.7527P] where P=(Fo^2^+2Fc^2^)/3'
_refine_ls_weighting_scheme calc
_refine_ls_wR_factor_gt 0.1369
_refine_ls_wR_factor_ref 0.1521
_reflns_number_gt 2107
_reflns_number_total 2959
_reflns_threshold_expression >2sigma(I)
_cod_data_source_file om400605k_si_001.cif
_cod_data_source_block complex1
_cod_original_sg_symbol_H-M C2/c
_cod_original_formula_sum 'C18 H22 Cl2 N4 O2.50 Ti'
_cod_database_code 4081187

loop_
_symmetry_equiv_pos_as_xyz
'x, y, z'
'-x, y, -z+1/2'
'x+1/2, y+1/2, z'
'-x+1/2, y+1/2, -z+1/2'
'-x, -y, -z'
'x, -y, z-1/2'
'-x+1/2, -y+1/2, -z'
'x+1/2, -y+1/2, z-1/2'

loop_
_atom_site_label
_atom_site_type_symbol
_atom_site_fract_x
_atom_site_fract_y
_atom_site_fract_z
_atom_site_U_iso_or_equiv
_atom_site_adp_type
_atom_site_occupancy
_atom_site_symmetry_multiplicity
_atom_site_calc_flag
_atom_site_refinement_flags
Ti Ti 0.14582(5) 0.70526(10) 0.18170(4) 0.0272(3) Uani 1 1 d .
C1 C 0.1184(4) 0.6283(8) 0.2660(3) 0.0460(17) Uani 1 1 d .
C2 C 0.1822(4) 0.5707(8) 0.2767(3) 0.0478(19) Uani 1 1 d .
C3 C 0.2299(4) 0.6815(8) 0.2894(3) 0.0455(17) Uani 1 1 d .
C4 C 0.1957(4) 0.8084(8) 0.2872(3) 0.0501(19) Uani 1 1 d .
C5 C 0.1270(4) 0.7765(8) 0.2725(3) 0.0472(18) Uani 1 1 d .
Cl1 Cl 0.25036(8) 0.70607(16) 0.16752(7) 0.0406(4) Uani 1 1 d .
Cl2 Cl 0.12915(8) 0.93710(15) 0.14354(7) 0.0426(4) Uani 1 1 d .
O1 O 0.12419(19) 0.5350(4) 0.13430(17) 0.0322(9) Uani 1 1 d .
N1 N 0.0310(2) 0.7103(5) 0.1362(2) 0.0312(11) Uani 1 1 d .
N2 N -0.0086(3) 0.8202(5) 0.1430(3) 0.0450(13) Uani 1 1 d .
N3 N -0.0732(3) 0.7909(6) 0.1111(3) 0.0493(14) Uani 1 1 d .
N4 N -0.0766(3) 0.6617(6) 0.0840(3) 0.0419(14) Uani 1 1 d .
C11 C 0.0750(3) 0.4420(5) 0.0998(2) 0.0279(13) Uani 1 1 d .
C12 C 0.0932(3) 0.3127(6) 0.0812(3) 0.0318(14) Uani 1 1 d .
C13 C 0.0426(4) 0.2191(7) 0.0431(3) 0.0394(16) Uani 1 1 d .
C14 C -0.0266(4) 0.2516(7) 0.0226(3) 0.0421(16) Uani 1 1 d .
C15 C -0.0455(4) 0.3800(7) 0.0409(3) 0.0396(15) Uani 1 1 d .
C16 C 0.0048(3) 0.4757(6) 0.0796(2) 0.0292(13) Uani 1 1 d .
C17 C -0.0126(3) 0.6114(6) 0.0993(3) 0.0302(13) Uani 1 1 d .
O2 O 0.2968(2) 1.0542(6) 1.0188(2) 0.0642(14) Uani 1 1 d .
C51 C 0.2511(3) 1.0410(8) 0.9524(3) 0.0487(17) Uani 1 1 d .
H51A H 0.2757 1.0063 0.9276 0.058 Uiso 1 1 calc R
H51B H 0.2299 1.1322 0.9348 0.058 Uiso 1 1 calc R
C52 C 0.1979(4) 0.9362(8) 0.9510(3) 0.0582(19) Uani 1 1 d .
H52A H 0.2131 0.8389 0.9499 0.070 Uiso 1 1 calc R
H52B H 0.1541 0.9519 0.9141 0.070 Uiso 1 1 calc R
C53 C 0.1918(4) 0.9664(10) 1.0128(4) 0.076(2) Uani 1 1 d .
H53A H 0.1582 1.0414 1.0070 0.091 Uiso 1 1 calc R
H53B H 0.1779 0.8814 1.0287 0.091 Uiso 1 1 calc R
C54 C 0.2629(4) 1.0129(8) 1.0583(3) 0.063(2) Uani 1 1 d .
H54A H 0.2604 1.0927 1.0844 0.076 Uiso 1 1 calc R
H54B H 0.2876 0.9351 1.0866 0.076 Uiso 1 1 calc R
O3 O 0.0000 0.3756(7) 0.2500 0.084(3) Uani 1 2 d S
C55 C 0.0476(5) 0.2875(9) 0.2979(5) 0.108(4) Uani 1 1 d .
H55A H 0.0946 0.3166 0.3071 0.129 Uiso 1 1 calc R
H55B H 0.0408 0.2948 0.3373 0.129 Uiso 1 1 calc R
C56 C 0.0362(6) 0.1465(15) 0.2748(7) 0.170(6) Uani 1 1 d U
H56A H 0.0417 0.0799 0.3092 0.204 Uiso 1 1 calc R
H56B H 0.0681 0.1207 0.2561 0.204 Uiso 1 1 calc R
H101 H -0.112(3) 0.628(6) 0.062(3) 0.031(19) Uiso 1 1 d .
H14 H -0.061(3) 0.192(5) -0.006(3) 0.031(15) Uiso 1 1 d .
H12 H 0.140(3) 0.288(5) 0.097(2) 0.028(15) Uiso 1 1 d .
H15 H -0.093(3) 0.408(5) 0.027(2) 0.029(15) Uiso 1 1 d .
H4 H 0.081(3) 0.573(5) 0.256(2) 0.018(14) Uiso 1 1 d .
H13 H 0.054(3) 0.136(6) 0.031(2) 0.029(15) Uiso 1 1 d .
H5 H 0.094(3) 0.840(5) 0.263(2) 0.026(15) Uiso 1 1 d .
H3 H 0.192(3) 0.478(6) 0.272(2) 0.030(15) Uiso 1 1 d .
H2 H 0.276(3) 0.677(6) 0.298(3) 0.045(19) Uiso 1 1 d .
H1 H 0.210(3) 0.900(7) 0.288(3) 0.05(2) Uiso 1 1 d .

loop_
_atom_site_aniso_label
_atom_site_aniso_U_11
_atom_site_aniso_U_22
_atom_site_aniso_U_33
_atom_site_aniso_U_23
_atom_site_aniso_U_13
_atom_site_aniso_U_12
Ti 0.0283(6) 0.0253(5) 0.0281(5) -0.0007(4) 0.0118(5) -0.0003(5)
C1 0.048(5) 0.059(5) 0.032(3) 0.006(3) 0.018(3) -0.012(4)
C2 0.076(6) 0.037(4) 0.032(4) 0.010(3) 0.024(4) 0.016(4)
C3 0.030(4) 0.074(5) 0.025(3) 0.003(3) 0.004(3) 0.005(4)
C4 0.077(6) 0.045(4) 0.028(3) -0.005(3) 0.022(4) -0.011(5)
C5 0.053(5) 0.062(5) 0.029(3) 0.004(3) 0.020(3) 0.027(5)
Cl1 0.0385(9) 0.0409(9) 0.0499(9) -0.0081(7) 0.0260(8) -0.0074(8)
Cl2 0.0513(11) 0.0273(8) 0.0445(9) 0.0064(7) 0.0155(8) 0.0000(7)
O1 0.028(2) 0.030(2) 0.036(2) -0.0050(18) 0.0112(19) -0.0011(19)
N1 0.025(3) 0.032(3) 0.036(3) -0.004(2) 0.012(2) -0.002(2)
N2 0.033(3) 0.046(3) 0.056(3) -0.010(3) 0.020(3) 0.011(3)
N3 0.035(4) 0.060(4) 0.053(3) -0.011(3) 0.019(3) 0.008(3)
N4 0.028(4) 0.056(4) 0.041(3) -0.010(3) 0.014(3) -0.004(3)
C11 0.031(4) 0.026(3) 0.025(3) 0.000(2) 0.011(3) -0.007(3)
C12 0.029(4) 0.028(3) 0.033(3) 0.002(3) 0.009(3) 0.005(3)
C13 0.050(5) 0.028(3) 0.041(4) -0.004(3) 0.020(3) -0.002(4)
C14 0.041(4) 0.043(4) 0.041(4) -0.007(3) 0.015(3) -0.015(4)
C15 0.029(4) 0.044(4) 0.042(4) -0.002(3) 0.012(3) -0.008(3)
C16 0.027(4) 0.033(3) 0.028(3) -0.001(3) 0.012(3) -0.004(3)
C17 0.021(3) 0.041(3) 0.031(3) 0.000(3) 0.013(3) 0.000(3)
O2 0.034(3) 0.115(4) 0.046(3) -0.016(3) 0.019(2) -0.021(3)
C51 0.043(4) 0.069(5) 0.037(4) -0.009(3) 0.020(3) -0.007(4)
C52 0.046(5) 0.069(5) 0.057(4) -0.007(4) 0.019(4) -0.008(4)
C53 0.041(5) 0.120(7) 0.078(5) 0.015(5) 0.037(4) 0.003(5)
C54 0.071(6) 0.081(5) 0.047(4) -0.003(4) 0.034(4) -0.009(4)
O3 0.051(5) 0.036(4) 0.138(7) 0.000 0.012(5) 0.000
C55 0.106(8) 0.071(6) 0.109(8) -0.027(6) 0.008(6) 0.013(6)
C56 0.170(6) 0.169(6) 0.171(6) 0.0000(10) 0.069(2) 0.0003(10)

loop_
_atom_type_symbol
_atom_type_description
_atom_type_scat_dispersion_real
_atom_type_scat_dispersion_imag
_atom_type_scat_source
C C 0.0033 0.0016 'International Tables Vol C Tables 4.2.6.8 and 6.1.1.4'
H H 0.0000 0.0000 'International Tables Vol C Tables 4.2.6.8 and 6.1.1.4'
N N 0.0061 0.0033 'International Tables Vol C Tables 4.2.6.8 and 6.1.1.4'
O O 0.0106 0.0060 'International Tables Vol C Tables 4.2.6.8 and 6.1.1.4'
Ti Ti 0.2776 0.4457 'International Tables Vol C Tables 4.2.6.8 and 6.1.1.4'
Cl Cl 0.1484 0.1585 'International Tables Vol C Tables 4.2.6.8 and 6.1.1.4'

loop_
_geom_angle_atom_site_label_1
_geom_angle_atom_site_label_2
_geom_angle_atom_site_label_3
_geom_angle
_geom_angle_site_symmetry_1
_geom_angle_site_symmetry_3
O1 Ti N1 77.91(16) . .
O1 Ti Cl2 128.31(12) . .
N1 Ti Cl2 80.66(12) . .
O1 Ti C1 97.3(2) . .
N1 Ti C1 77.9(2) . .
Cl2 Ti C1 123.15(19) . .
O1 Ti C2 89.1(2) . .
N1 Ti C2 108.6(2) . .
Cl2 Ti C2 142.53(18) . .
C1 Ti C2 34.3(2) . .
O1 Ti C5 131.0(2) . .
N1 Ti C5 81.4(2) . .
Cl2 Ti C5 90.58(19) . .
C1 Ti C5 34.6(2) . .
C2 Ti C5 56.7(2) . .
O1 Ti C3 114.6(2) . .
N1 Ti C3 133.9(2) . .
Cl2 Ti C3 114.20(19) . .
C1 Ti C3 57.1(3) . .
C2 Ti C3 34.4(2) . .
C5 Ti C3 56.4(3) . .
O1 Ti Cl1 86.67(12) . .
N1 Ti Cl1 147.62(12) . .
Cl2 Ti Cl1 87.16(6) . .
C1 Ti Cl1 132.8(2) . .
C2 Ti Cl1 99.3(2) . .
C5 Ti Cl1 128.9(2) . .
C3 Ti Cl1 78.42(18) . .
O1 Ti C4 145.5(2) . .
N1 Ti C4 113.7(2) . .
Cl2 Ti C4 86.22(18) . .
C1 Ti C4 57.0(3) . .
C2 Ti C4 56.6(3) . .
C5 Ti C4 33.9(2) . .
C3 Ti C4 33.7(2) . .
Cl1 Ti C4 95.1(2) . .
C2 C1 C5 107.1(7) . .
C2 C1 Ti 72.9(4) . .
C5 C1 Ti 73.5(4) . .
C1 C2 C3 108.6(7) . .
C1 C2 Ti 72.8(4) . .
C3 C2 Ti 73.9(4) . .
C4 C3 C2 107.9(7) . .
C4 C3 Ti 74.0(4) . .
C2 C3 Ti 71.7(4) . .
C3 C4 C5 107.9(7) . .
C3 C4 Ti 72.3(4) . .
C5 C4 Ti 71.9(4) . .
C4 C5 C1 108.5(7) . .
C4 C5 Ti 74.2(4) . .
C1 C5 Ti 71.9(4) . .
C11 O1 Ti 147.0(3) . .
C17 N1 N2 107.2(4) . .
C17 N1 Ti 128.3(4) . .
N2 N1 Ti 124.5(4) . .
N3 N2 N1 109.5(5) . .
N2 N3 N4 106.9(5) . .
C17 N4 N3 110.0(6) . .
O1 C11 C12 120.1(5) . .
O1 C11 C16 120.7(5) . .
C12 C11 C16 119.2(5) . .
C13 C12 C11 120.3(6) . .
C14 C13 C12 120.9(6) . .
C13 C14 C15 119.5(6) . .
C14 C15 C16 120.4(6) . .
C15 C16 C11 119.6(5) . .
C15 C16 C17 122.3(5) . .
C11 C16 C17 118.0(5) . .
N1 C17 N4 106.3(5) . .
N1 C17 C16 127.4(5) . .
N4 C17 C16 126.2(5) . .
C54 O2 C51 110.6(5) . .
O2 C51 C52 104.7(5) . .
C51 C52 C53 102.6(6) . .
C54 C53 C52 104.5(6) . .
O2 C54 C53 105.7(5) . .
C55 O3 C55 108.1(9) 2 .
C56 C55 O3 107.7(9) . .
C55 C56 C56 104.4(7) . 2

loop_
_geom_bond_atom_site_label_1
_geom_bond_atom_site_label_2
_geom_bond_distance
_geom_bond_site_symmetry_2
Ti O1 1.872(4) .
Ti N1 2.215(5) .
Ti Cl2 2.3095(16) .
Ti C1 2.342(6) .
Ti C2 2.342(6) .
Ti C5 2.362(6) .
Ti C3 2.370(6) .
Ti Cl1 2.3706(17) .
Ti C4 2.392(6) .
C1 C2 1.381(10) .
C1 C5 1.398(10) .
C2 C3 1.392(9) .
C3 C4 1.382(10) .
C4 C5 1.384(10) .
O1 C11 1.334(6) .
N1 C17 1.331(7) .
N1 N2 1.376(6) .
N2 N3 1.285(7) .
N3 N4 1.345(7) .
N4 C17 1.338(7) .
C11 C12 1.388(7) .
C11 C16 1.400(8) .
C12 C13 1.377(8) .
C13 C14 1.375(9) .
C14 C15 1.386(9) .
C15 C16 1.391(8) .
C16 C17 1.446(7) .
O2 C54 1.420(7) .
O2 C51 1.423(7) .
C51 C52 1.485(9) .
C52 C53 1.496(9) .
C53 C54 1.495(10) .
O3 C55 1.404(10) 2
O3 C55 1.404(10) .
C55 C56 1.405(14) .
C56 C56 1.48(2) 2
